data_1559671
loop_
_publ_author_name
'Zhang, Jian'
'Xie, Zuowei'

_publ_section_title
;
 Tri-insertion with dearomatization of terminal arylalkynes using a
 carborane based frustrated Lewis pair template.
;
_journal_issue 5
_journal_name_full 'Chemical science'
_journal_page_first 1745
_journal_page_last 1749
_journal_paper_doi 10.1039/d0sc05755j
_journal_volume 12
_journal_year 2020
_chemical_formula_sum 'C51 H55 B11 N O2 P'
_chemical_formula_weight 863.84
_space_group_crystal_system monoclinic
_space_group_IT_number 14
_space_group_name_Hall '-P 2ybc'
_space_group_name_H-M_alt 'P 1 21/c 1'
_atom_sites_solution_hydrogens geom
_audit_creation_method SHELXL-2018/3
_audit_update_record
;
2020-09-02 deposited with the CCDC.	2020-11-27 downloaded from the CCDC.
;
_cell_angle_alpha 90
_cell_angle_beta 102.623(9)
_cell_angle_gamma 90
_cell_formula_units_Z 4
_cell_length_a 12.189(6)
_cell_length_b 21.845(11)
_cell_length_c 22.102(11)
_cell_measurement_reflns_used 3338
_cell_measurement_temperature 296(2)
_cell_measurement_theta_max 20.28
_cell_measurement_theta_min 2.32
_cell_volume 5743(5)
_computing_cell_refinement 'BRUKER D8VENTURE DIFFRACTOMETER'
_computing_data_collection 'BRUKER D8VENTURE DIFFRACTOMETER'
_computing_data_reduction 'BRUKER D8VENTURE DIFFRACTOMETER'
_computing_molecular_graphics 'BRUKER SHELXTL'
_computing_publication_material 'BRUKER SHELXTL'
_computing_structure_refinement 'SHELXL-2018/3 (Sheldrick, 2018)'
_computing_structure_solution 'BRUKER D8VENTURE DIFFRACTOMETER'
_diffrn_ambient_temperature 296(2)
_diffrn_measured_fraction_theta_full 0.998
_diffrn_measured_fraction_theta_max 0.998
_diffrn_measurement_device_type 'BRUKER APEXII DIFFRACTOMETER'
_diffrn_measurement_method 'PHI & OMEGA SCAN'
_diffrn_radiation_type MoK\a
_diffrn_radiation_wavelength 0.71073
_diffrn_reflns_av_R_equivalents 0.1169
_diffrn_reflns_av_unetI/netI 0.1390
_diffrn_reflns_Laue_measured_fraction_full 0.998
_diffrn_reflns_Laue_measured_fraction_max 0.998
_diffrn_reflns_limit_h_max 14
_diffrn_reflns_limit_h_min -14
_diffrn_reflns_limit_k_max 26
_diffrn_reflns_limit_k_min -24
_diffrn_reflns_limit_l_max 26
_diffrn_reflns_limit_l_min -26
_diffrn_reflns_number 37519
_diffrn_reflns_point_group_measured_fraction_full 0.998
_diffrn_reflns_point_group_measured_fraction_max 0.998
_diffrn_reflns_theta_full 25.242
_diffrn_reflns_theta_max 25.250
_diffrn_reflns_theta_min 1.327
_exptl_absorpt_coefficient_mu 0.083
_exptl_absorpt_correction_T_max 0.7456
_exptl_absorpt_correction_T_min 0.4410
_exptl_absorpt_correction_type multi-scan
_exptl_crystal_colour colourless
_exptl_crystal_density_diffrn 0.999
_exptl_crystal_description prism
_exptl_crystal_F_000 1816
_exptl_crystal_size_max 0.300
_exptl_crystal_size_mid 0.100
_exptl_crystal_size_min 0.060
_refine_diff_density_max 0.734
_refine_diff_density_min -0.321
_refine_diff_density_rms 0.078
_refine_ls_extinction_method none
_refine_ls_goodness_of_fit_ref 0.902
_refine_ls_hydrogen_treatment constr
_refine_ls_matrix_type full
_refine_ls_number_parameters 595
_refine_ls_number_reflns 10372
_refine_ls_number_restraints 0
_refine_ls_restrained_S_all 0.902
_refine_ls_R_factor_all 0.1552
_refine_ls_R_factor_gt 0.0934
_refine_ls_shift/su_max 0.000
_refine_ls_shift/su_mean 0.000
_refine_ls_structure_factor_coef Fsqd
_refine_ls_weighting_details 'w=1/[\s^2^(Fo^2^)+(0.1353P)^2^] where P=(Fo^2^+2Fc^2^)/3'
_refine_ls_weighting_scheme calc
_refine_ls_wR_factor_gt 0.2261
_refine_ls_wR_factor_ref 0.2548
_reflns_Friedel_coverage 0.000
_reflns_number_gt 4622
_reflns_number_total 10372
_reflns_threshold_expression 'I > 2\s(I)'
_cod_data_source_file d0sc05755j2.cif
_cod_data_source_block 5-Ph
_cod_depositor_comments
;
 Adding full bibliography for 1559665--1559672.cif.

2022-06-21
Z value and formula fixed to values more according to usual
chemical conventions.                 miguel
;
_cod_original_formula_weight 431.92
_cod_original_formula_units_Z 8
_cod_original_sg_symbol_H-M 'P 21/c'
_cod_original_formula_sum 'C25.50 H27.50 B5.50 N0.50 O P0.50'
_cod_database_code 1559671
_shelx_shelxl_version_number 2018/3
_shelx_space_group_comment
;
The symmetry employed for this shelxl refinement is uniquely defined
by the following loop, which should always be used as a source of
symmetry information in preference to the above space-group names.
They are only intended as comments.
;
_shelx_estimated_absorpt_t_min 0.976
_shelx_estimated_absorpt_t_max 0.995

loop_
_space_group_symop_operation_xyz
'x, y, z'
'-x, y+1/2, -z+1/2'
'-x, -y, -z'
'x, -y-1/2, z-1/2'

loop_
_atom_site_label
_atom_site_type_symbol
_atom_site_fract_x
_atom_site_fract_y
_atom_site_fract_z
_atom_site_U_iso_or_equiv
_atom_site_adp_type
_atom_site_occupancy
_atom_site_site_symmetry_order
_atom_site_calc_flag
_atom_site_refinement_flags_posn
_atom_site_refinement_flags_adp
_atom_site_refinement_flags_occupancy
_atom_site_disorder_assembly
_atom_site_disorder_group
N1 N 0.1831(3) 0.62474(14) 0.08944(14) 0.0501(9) Uani 1 1 d . . . . .
P1 P -0.08300(9) 0.38187(4) 0.30963(5) 0.0412(3) Uani 1 1 d . . . . .
O1 O 0.0663(2) 0.40197(11) 0.24517(11) 0.0410(7) Uani 1 1 d . . . . .
O2 O -0.0065(7) 0.5926(3) 0.3533(3) 0.161(2) Uani 1 1 d . . . . .
B3 B 0.0903(4) 0.28103(18) 0.3285(2) 0.0436(12) Uani 1 1 d . . . . .
H3 H 0.061243 0.265693 0.280244 0.052 Uiso 1 1 calc R U . . .
B4 B 0.0095(5) 0.2688(2) 0.3872(2) 0.0518(13) Uani 1 1 d . . . . .
H4 H -0.071817 0.244787 0.376777 0.062 Uiso 1 1 calc R U . . .
B5 B 0.0349(5) 0.3320(2) 0.4389(2) 0.0547(14) Uani 1 1 d . . . . .
H5 H -0.030100 0.349023 0.462264 0.066 Uiso 1 1 calc R U . . .
B6 B 0.1295(4) 0.3828(2) 0.4119(2) 0.0439(11) Uani 1 1 d . . . . .
H6 H 0.124795 0.432801 0.416747 0.053 Uiso 1 1 calc R U . . .
B7 B 0.2343(4) 0.28050(19) 0.3669(2) 0.0502(13) Uani 1 1 d . . . . .
H7 H 0.299507 0.263319 0.343774 0.060 Uiso 1 1 calc R U . . .
B8 B 0.1382(5) 0.2304(2) 0.3922(2) 0.0561(14) Uani 1 1 d . . . . .
H8 H 0.140824 0.180627 0.385201 0.067 Uiso 1 1 calc R U . . .
B9 B 0.1058(5) 0.2621(2) 0.4597(2) 0.0618(15) Uani 1 1 d . . . . .
H9 H 0.088060 0.232883 0.496963 0.074 Uiso 1 1 calc R U . . .
B10 B 0.1775(5) 0.3333(2) 0.4752(2) 0.0640(16) Uani 1 1 d . . . . .
H10 H 0.205801 0.351210 0.522532 0.077 Uiso 1 1 calc R U . . .
B11 B 0.2576(5) 0.3435(2) 0.4183(2) 0.0504(13) Uani 1 1 d . . . . .
H11 H 0.338843 0.367603 0.428723 0.060 Uiso 1 1 calc R U . . .
B12 B 0.2414(5) 0.2694(2) 0.4477(2) 0.0599(15) Uani 1 1 d . . . . .
H12 H 0.311968 0.245042 0.477567 0.072 Uiso 1 1 calc R U . . .
B13 B 0.1809(4) 0.39359(18) 0.28448(18) 0.0328(10) Uani 1 1 d . . . . .
C1 C 0.0320(3) 0.34035(16) 0.36151(16) 0.0388(9) Uani 1 1 d . . . . .
C2 C 0.1659(3) 0.34962(16) 0.34769(17) 0.0413(10) Uani 1 1 d . . . . .
C11 C -0.1723(4) 0.41935(18) 0.35351(19) 0.0487(11) Uani 1 1 d . . . . .
C12 C -0.2809(5) 0.4028(3) 0.3502(3) 0.100(2) Uani 1 1 d . . . . .
H12A H -0.308829 0.368136 0.327585 0.120 Uiso 1 1 calc R U . . .
C13 C -0.3513(5) 0.4358(3) 0.3793(3) 0.111(2) Uani 1 1 d . . . . .
H13A H -0.424953 0.423065 0.377065 0.133 Uiso 1 1 calc R U . . .
C14 C -0.3110(6) 0.4870(3) 0.4112(3) 0.0798(17) Uani 1 1 d . . . . .
H14A H -0.358105 0.510687 0.429541 0.096 Uiso 1 1 calc R U . . .
C15 C -0.2052(7) 0.5034(3) 0.4163(3) 0.112(2) Uani 1 1 d . . . . .
H15A H -0.177083 0.536778 0.440914 0.135 Uiso 1 1 calc R U . . .
C16 C -0.1349(5) 0.4715(2) 0.3853(3) 0.103(2) Uani 1 1 d . . . . .
H16A H -0.062561 0.485692 0.386408 0.124 Uiso 1 1 calc R U . . .
C17 C -0.1640(3) 0.33232(17) 0.25195(18) 0.0417(10) Uani 1 1 d . . . . .
C18 C -0.2284(4) 0.28307(19) 0.2672(2) 0.0546(11) Uani 1 1 d . . . . .
H18A H -0.228554 0.274306 0.308384 0.066 Uiso 1 1 calc R U . . .
C19 C -0.2906(4) 0.2485(2) 0.2202(3) 0.0677(14) Uani 1 1 d . . . . .
H19A H -0.331109 0.215399 0.230242 0.081 Uiso 1 1 calc R U . . .
C20 C -0.2953(4) 0.2607(2) 0.1599(2) 0.0655(13) Uani 1 1 d . . . . .
H20A H -0.339881 0.236855 0.129248 0.079 Uiso 1 1 calc R U . . .
C21 C -0.2340(5) 0.3085(2) 0.1437(2) 0.0720(15) Uani 1 1 d . . . . .
H21A H -0.237256 0.317206 0.102207 0.086 Uiso 1 1 calc R U . . .
C22 C -0.1665(4) 0.3438(2) 0.1903(2) 0.0579(12) Uani 1 1 d . . . . .
H22A H -0.123053 0.375337 0.179552 0.069 Uiso 1 1 calc R U . . .
C23 C 0.2531(4) 0.35273(16) 0.24458(17) 0.0419(10) Uani 1 1 d . . . . .
C24 C 0.3678(4) 0.34919(19) 0.2612(2) 0.0569(12) Uani 1 1 d . . . . .
H24A H 0.404485 0.369302 0.296995 0.068 Uiso 1 1 calc R U . . .
C25 C 0.4323(5) 0.3171(2) 0.2273(3) 0.0724(15) Uani 1 1 d . . . . .
H25A H 0.510286 0.316469 0.239709 0.087 Uiso 1 1 calc R U . . .
C26 C 0.3784(7) 0.2865(3) 0.1751(3) 0.094(2) Uani 1 1 d . . . . .
H26A H 0.419892 0.264354 0.151922 0.113 Uiso 1 1 calc R U . . .
C27 C 0.2662(7) 0.2884(3) 0.1574(3) 0.0907(19) Uani 1 1 d . . . . .
H27A H 0.230529 0.267159 0.122128 0.109 Uiso 1 1 calc R U . . .
C28 C 0.2004(4) 0.3224(2) 0.1916(2) 0.0626(13) Uani 1 1 d . . . . .
H28A H 0.122618 0.324052 0.178264 0.075 Uiso 1 1 calc R U . . .
C29 C 0.3694(3) 0.53693(17) 0.37102(18) 0.0425(10) Uani 1 1 d . . . . .
C30 C 0.4200(4) 0.57214(19) 0.3307(2) 0.0573(12) Uani 1 1 d . . . . .
H30A H 0.407370 0.561969 0.288847 0.069 Uiso 1 1 calc R U . . .
C31 C 0.4877(4) 0.6214(2) 0.3529(3) 0.0725(15) Uani 1 1 d . . . . .
H31A H 0.518883 0.644422 0.325500 0.087 Uiso 1 1 calc R U . . .
C32 C 0.5099(5) 0.6370(2) 0.4140(3) 0.0735(15) Uani 1 1 d . . . . .
H32A H 0.556715 0.670026 0.427995 0.088 Uiso 1 1 calc R U . . .
C33 C 0.4645(5) 0.6047(2) 0.4542(3) 0.0791(16) Uani 1 1 d . . . . .
H33A H 0.478839 0.615769 0.495874 0.095 Uiso 1 1 calc R U . . .
C34 C 0.3952(4) 0.5544(2) 0.4331(2) 0.0622(13) Uani 1 1 d . . . . .
H34A H 0.365607 0.531895 0.461470 0.075 Uiso 1 1 calc R U . . .
C41 C 0.3014(3) 0.48086(16) 0.35331(17) 0.0419(10) Uani 1 1 d . . . . .
H41A H 0.301382 0.454551 0.386387 0.050 Uiso 1 1 calc R U . . .
C42 C 0.2407(3) 0.46065(16) 0.29977(16) 0.0371(9) Uani 1 1 d . . . . .
C43 C 0.2227(3) 0.50174(16) 0.24278(17) 0.0397(10) Uani 1 1 d . . . . .
C44 C 0.1609(4) 0.55617(18) 0.24114(18) 0.0499(11) Uani 1 1 d . . . . .
H44A H 0.129171 0.566166 0.274499 0.060 Uiso 1 1 calc R U . . .
C45 C 0.1462(4) 0.59546(18) 0.19029(19) 0.0538(12) Uani 1 1 d . . . . .
H45A H 0.102915 0.630635 0.189389 0.065 Uiso 1 1 calc R U . . .
C46 C 0.1952(4) 0.58248(17) 0.14178(17) 0.0444(10) Uani 1 1 d . . . . .
C47 C 0.2537(4) 0.52887(18) 0.14157(18) 0.0544(12) Uani 1 1 d . . . . .
H47A H 0.284390 0.519053 0.107797 0.065 Uiso 1 1 calc R U . . .
C48 C 0.2672(4) 0.48901(17) 0.19211(17) 0.0451(10) Uani 1 1 d . . . . .
H48A H 0.307336 0.452901 0.191463 0.054 Uiso 1 1 calc R U . . .
C70 C -0.0083(3) 0.43597(17) 0.27088(18) 0.0427(10) Uani 1 1 d . . . . .
H70A H -0.060586 0.457859 0.238773 0.051 Uiso 1 1 calc R U . . .
H70B H 0.032054 0.465468 0.300337 0.051 Uiso 1 1 calc R U . . .
C101 C 0.1251(4) 0.60077(16) 0.02995(17) 0.0409(10) Uani 1 1 d . . . . .
C102 C 0.0112(5) 0.5983(2) 0.0147(2) 0.0628(13) Uani 1 1 d . . . . .
H10A H -0.029897 0.612392 0.042786 0.075 Uiso 1 1 calc R U . . .
C103 C -0.0452(5) 0.5750(3) -0.0422(3) 0.0767(15) Uani 1 1 d . . . . .
H10B H -0.123344 0.574043 -0.052445 0.092 Uiso 1 1 calc R U . . .
C104 C 0.0149(6) 0.5540(2) -0.0824(2) 0.0772(16) Uani 1 1 d . . . . .
H10C H -0.022430 0.537959 -0.120294 0.093 Uiso 1 1 calc R U . . .
C105 C 0.1269(6) 0.5557(2) -0.0685(2) 0.0728(15) Uani 1 1 d . . . . .
H10D H 0.166771 0.541071 -0.096821 0.087 Uiso 1 1 calc R U . . .
C106 C 0.1848(4) 0.5794(2) -0.0119(2) 0.0623(13) Uani 1 1 d . . . . .
H10E H 0.262941 0.580709 -0.002475 0.075 Uiso 1 1 calc R U . . .
C107 C 0.2655(4) 0.67063(18) 0.09228(18) 0.0461(10) Uani 1 1 d . . . . .
C108 C 0.2510(4) 0.7157(2) 0.0456(2) 0.0630(13) Uani 1 1 d . . . . .
H10F H 0.188045 0.715098 0.013139 0.076 Uiso 1 1 calc R U . . .
C109 C 0.3319(5) 0.7610(2) 0.0488(3) 0.0780(16) Uani 1 1 d . . . . .
H10G H 0.322362 0.790705 0.017935 0.094 Uiso 1 1 calc R U . . .
C110 C 0.4238(5) 0.7629(2) 0.0953(3) 0.0763(15) Uani 1 1 d . . . . .
H11A H 0.477081 0.793515 0.096058 0.092 Uiso 1 1 calc R U . . .
C111 C 0.4391(4) 0.7201(2) 0.1416(2) 0.0682(14) Uani 1 1 d . . . . .
H11B H 0.502423 0.721749 0.173900 0.082 Uiso 1 1 calc R U . . .
C112 C 0.3594(4) 0.67417(18) 0.14014(19) 0.0518(11) Uani 1 1 d . . . . .
H11C H 0.369577 0.645395 0.171893 0.062 Uiso 1 1 calc R U . . .
C201 C 0.0811(10) 0.5935(3) 0.4092(4) 0.149(4) Uani 1 1 d . . . . .
H20B H 0.139823 0.564194 0.406877 0.179 Uiso 1 1 calc R U . . .
H20C H 0.051064 0.584640 0.445417 0.179 Uiso 1 1 calc R U . . .
C202 C 0.1230(9) 0.6560(5) 0.4107(4) 0.147(3) Uani 1 1 d . . . . .
H20D H 0.149937 0.669664 0.453167 0.176 Uiso 1 1 calc R U . . .
H20E H 0.183958 0.659011 0.389087 0.176 Uiso 1 1 calc R U . . .
C203 C 0.0297(12) 0.6916(5) 0.3806(7) 0.203(5) Uani 1 1 d . . . . .
H20F H -0.005903 0.710392 0.411142 0.244 Uiso 1 1 calc R U . . .
H20G H 0.054650 0.723863 0.356627 0.244 Uiso 1 1 calc R U . . .
C204 C -0.0468(11) 0.6541(6) 0.3417(6) 0.208(5) Uani 1 1 d . . . . .
H20H H -0.051338 0.665008 0.298682 0.250 Uiso 1 1 calc R U . . .
H20I H -0.120915 0.658221 0.350593 0.250 Uiso 1 1 calc R U . . .

loop_
_atom_site_aniso_label
_atom_site_aniso_U_11
_atom_site_aniso_U_22
_atom_site_aniso_U_33
_atom_site_aniso_U_23
_atom_site_aniso_U_13
_atom_site_aniso_U_12
N1 0.068(3) 0.0346(19) 0.046(2) 0.0086(14) 0.0081(18) -0.0027(17)
P1 0.0434(7) 0.0284(5) 0.0541(6) 0.0005(4) 0.0154(5) 0.0014(5)
O1 0.0404(17) 0.0356(15) 0.0470(15) 0.0033(11) 0.0094(13) -0.0016(12)
O2 0.220(7) 0.095(4) 0.172(6) -0.038(4) 0.054(5) -0.048(4)
B3 0.057(3) 0.018(2) 0.060(3) 0.0012(18) 0.021(2) 0.000(2)
B4 0.061(4) 0.021(2) 0.076(3) 0.007(2) 0.019(3) -0.004(2)
B5 0.075(4) 0.039(3) 0.052(3) 0.005(2) 0.019(3) -0.004(3)
B6 0.059(3) 0.033(3) 0.040(2) -0.0006(18) 0.012(2) -0.002(2)
B7 0.053(3) 0.021(2) 0.075(3) 0.007(2) 0.012(3) 0.009(2)
B8 0.066(4) 0.028(3) 0.075(3) 0.014(2) 0.017(3) 0.000(2)
B9 0.086(5) 0.038(3) 0.059(3) 0.010(2) 0.012(3) -0.003(3)
B10 0.093(5) 0.038(3) 0.055(3) 0.006(2) 0.004(3) 0.000(3)
B11 0.053(3) 0.030(3) 0.062(3) 0.004(2) 0.001(3) 0.002(2)
B12 0.073(4) 0.041(3) 0.058(3) 0.013(2) -0.002(3) 0.003(3)
B13 0.032(3) 0.028(2) 0.038(2) 0.0038(16) 0.007(2) 0.0015(18)
C1 0.051(3) 0.026(2) 0.042(2) 0.0032(15) 0.0134(19) 0.0064(17)
C2 0.046(3) 0.0217(19) 0.054(2) -0.0015(16) 0.007(2) 0.0048(17)
C11 0.054(3) 0.037(2) 0.058(3) 0.0019(18) 0.019(2) 0.003(2)
C12 0.073(4) 0.079(4) 0.163(6) -0.054(4) 0.058(4) -0.015(3)
C13 0.064(4) 0.114(6) 0.176(6) -0.050(5) 0.071(4) -0.016(4)
C14 0.087(5) 0.070(4) 0.094(4) 0.005(3) 0.045(4) 0.026(3)
C15 0.104(6) 0.080(5) 0.168(7) -0.055(4) 0.059(5) 0.003(4)
C16 0.085(5) 0.062(4) 0.182(6) -0.054(4) 0.071(4) -0.019(3)
C17 0.038(3) 0.033(2) 0.053(2) -0.0025(16) 0.0079(19) 0.0035(17)
C18 0.049(3) 0.047(3) 0.070(3) 0.001(2) 0.016(2) -0.004(2)
C19 0.061(4) 0.045(3) 0.097(4) -0.015(3) 0.017(3) -0.012(2)
C20 0.063(4) 0.062(3) 0.071(3) -0.018(2) 0.012(3) -0.013(3)
C21 0.080(4) 0.072(4) 0.060(3) -0.014(2) 0.007(3) -0.008(3)
C22 0.066(3) 0.046(3) 0.064(3) -0.006(2) 0.018(2) -0.010(2)
C23 0.049(3) 0.026(2) 0.054(2) 0.0028(17) 0.017(2) 0.0009(18)
C24 0.055(3) 0.050(3) 0.069(3) 0.002(2) 0.020(2) 0.006(2)
C25 0.062(4) 0.067(3) 0.097(4) 0.016(3) 0.038(3) 0.021(3)
C26 0.110(6) 0.069(4) 0.117(5) -0.007(3) 0.056(5) 0.031(4)
C27 0.117(6) 0.069(4) 0.098(4) -0.030(3) 0.051(4) -0.009(4)
C28 0.067(4) 0.059(3) 0.068(3) -0.016(2) 0.028(3) 0.000(2)
C29 0.040(3) 0.035(2) 0.050(2) 0.0018(17) 0.0042(19) 0.0009(18)
C30 0.065(3) 0.038(3) 0.069(3) 0.001(2) 0.015(2) -0.005(2)
C31 0.076(4) 0.034(3) 0.097(4) 0.014(2) -0.002(3) -0.013(2)
C32 0.072(4) 0.037(3) 0.098(4) -0.009(3) -0.010(3) -0.007(2)
C33 0.076(4) 0.066(4) 0.083(4) -0.034(3) -0.009(3) -0.002(3)
C34 0.067(4) 0.059(3) 0.058(3) -0.004(2) 0.008(2) -0.005(2)
C41 0.051(3) 0.030(2) 0.043(2) 0.0059(16) 0.007(2) 0.0002(18)
C42 0.043(3) 0.032(2) 0.038(2) 0.0050(15) 0.0134(19) 0.0056(17)
C43 0.048(3) 0.026(2) 0.045(2) -0.0003(15) 0.0121(19) -0.0093(17)
C44 0.064(3) 0.038(2) 0.049(2) 0.0020(17) 0.015(2) 0.002(2)
C45 0.074(3) 0.028(2) 0.060(3) 0.0070(18) 0.017(2) 0.007(2)
C46 0.060(3) 0.030(2) 0.043(2) 0.0068(16) 0.009(2) -0.0072(19)
C47 0.085(4) 0.034(2) 0.050(2) -0.0027(17) 0.025(2) -0.001(2)
C48 0.061(3) 0.034(2) 0.045(2) 0.0024(16) 0.022(2) 0.0009(19)
C70 0.042(3) 0.035(2) 0.055(2) 0.0086(17) 0.018(2) 0.0024(18)
C101 0.048(3) 0.031(2) 0.042(2) 0.0097(16) 0.008(2) -0.0021(18)
C102 0.074(4) 0.046(3) 0.068(3) 0.000(2) 0.015(3) 0.007(2)
C103 0.058(4) 0.089(4) 0.075(4) -0.005(3) -0.003(3) -0.005(3)
C104 0.098(5) 0.071(4) 0.054(3) 0.004(2) -0.003(3) -0.016(3)
C105 0.098(5) 0.074(4) 0.053(3) 0.002(2) 0.031(3) -0.001(3)
C106 0.069(4) 0.066(3) 0.048(3) 0.008(2) 0.005(3) -0.004(3)
C107 0.052(3) 0.033(2) 0.054(3) 0.0027(17) 0.014(2) 0.0012(19)
C108 0.072(4) 0.048(3) 0.065(3) 0.015(2) 0.007(3) -0.005(2)
C109 0.100(5) 0.042(3) 0.091(4) 0.021(2) 0.016(3) -0.024(3)
C110 0.066(4) 0.050(3) 0.109(4) 0.010(3) 0.012(3) -0.019(3)
C111 0.068(4) 0.043(3) 0.092(4) -0.007(2) 0.011(3) -0.011(2)
C112 0.065(3) 0.036(2) 0.053(3) 0.0006(18) 0.010(2) -0.001(2)
C201 0.263(12) 0.066(5) 0.129(7) -0.006(4) 0.065(8) -0.008(6)
C202 0.129(8) 0.140(9) 0.162(8) 0.005(6) 0.009(6) -0.034(7)
C203 0.182(12) 0.093(8) 0.323(16) -0.014(9) 0.027(11) -0.015(8)
C204 0.207(13) 0.116(9) 0.279(14) -0.029(9) 0.000(10) 0.013(9)

loop_
_atom_type_symbol
_atom_type_description
_atom_type_scat_dispersion_real
_atom_type_scat_dispersion_imag
_atom_type_scat_source
C C 0.0033 0.0016 'International Tables Vol C Tables 4.2.6.8 and 6.1.1.4'
H H 0.0000 0.0000 'International Tables Vol C Tables 4.2.6.8 and 6.1.1.4'
N N 0.0061 0.0033 'International Tables Vol C Tables 4.2.6.8 and 6.1.1.4'
B B 0.0013 0.0007 'International Tables Vol C Tables 4.2.6.8 and 6.1.1.4'
P P 0.1023 0.0942 'International Tables Vol C Tables 4.2.6.8 and 6.1.1.4'
O O 0.0106 0.0060 'International Tables Vol C Tables 4.2.6.8 and 6.1.1.4'

loop_
_geom_angle_atom_site_label_1
_geom_angle_atom_site_label_2
_geom_angle_atom_site_label_3
_geom_angle
_geom_angle_site_symmetry_1
_geom_angle_site_symmetry_3
_geom_angle_publ_flag
C107 N1 C101 119.9(3) . . ?
C107 N1 C46 117.7(3) . . ?
C101 N1 C46 115.8(3) . . ?
C17 P1 C11 110.6(2) . . ?
C17 P1 C70 108.19(19) . . ?
C11 P1 C70 112.43(18) . . ?
C17 P1 C1 111.75(17) . . ?
C11 P1 C1 110.78(18) . . ?
C70 P1 C1 102.82(18) . . ?
C70 O1 B13 116.3(3) . . ?
C204 O2 C201 107.5(7) . . ?
C1 B3 C2 59.9(2) . . ?
C1 B3 B7 105.1(3) . . ?
C2 B3 B7 58.6(2) . . ?
C1 B3 B8 103.1(3) . . ?
C2 B3 B8 105.8(3) . . ?
B7 B3 B8 60.0(3) . . ?
C1 B3 B4 57.8(2) . . ?
C2 B3 B4 106.9(3) . . ?
B7 B3 B4 107.0(3) . . ?
B8 B3 B4 58.6(3) . . ?
C1 B4 B8 104.6(3) . . ?
C1 B4 B9 104.7(3) . . ?
B8 B4 B9 59.9(3) . . ?
C1 B4 B5 58.9(2) . . ?
B8 B4 B5 107.5(4) . . ?
B9 B4 B5 59.7(3) . . ?
C1 B4 B3 58.3(2) . . ?
B8 B4 B3 60.0(3) . . ?
B9 B4 B3 107.6(4) . . ?
B5 B4 B3 107.5(3) . . ?
C1 B5 B10 104.9(4) . . ?
C1 B5 B9 104.7(3) . . ?
B10 B5 B9 60.9(3) . . ?
C1 B5 B4 58.5(2) . . ?
B10 B5 B4 108.8(4) . . ?
B9 B5 B4 60.0(3) . . ?
C1 B5 B6 58.4(2) . . ?
B10 B5 B6 59.8(3) . . ?
B9 B5 B6 108.0(4) . . ?
B4 B5 B6 107.5(3) . . ?
C1 B6 C2 60.5(2) . . ?
C1 B6 B11 105.4(3) . . ?
C2 B6 B11 58.7(3) . . ?
C1 B6 B10 104.2(3) . . ?
C2 B6 B10 107.0(3) . . ?
B11 B6 B10 60.2(3) . . ?
C1 B6 B5 58.5(3) . . ?
C2 B6 B5 108.2(3) . . ?
B11 B6 B5 107.2(3) . . ?
B10 B6 B5 58.8(3) . . ?
C2 B7 B11 58.6(2) . . ?
C2 B7 B3 60.3(2) . . ?
B11 B7 B3 107.8(3) . . ?
C2 B7 B8 107.4(4) . . ?
B11 B7 B8 107.5(4) . . ?
B3 B7 B8 60.3(3) . . ?
C2 B7 B12 106.2(3) . . ?
B11 B7 B12 59.8(3) . . ?
B3 B7 B12 107.8(4) . . ?
B8 B7 B12 59.6(3) . . ?
B4 B8 B9 60.4(3) . . ?
B4 B8 B12 107.7(4) . . ?
B9 B8 B12 58.9(3) . . ?
B4 B8 B7 109.0(3) . . ?
B9 B8 B7 108.0(4) . . ?
B12 B8 B7 60.4(3) . . ?
B4 B8 B3 61.4(3) . . ?
B9 B8 B3 109.2(3) . . ?
B12 B8 B3 108.0(3) . . ?
B7 B8 B3 59.7(3) . . ?
B12 B9 B8 60.8(3) . . ?
B12 B9 B5 107.9(4) . . ?
B8 B9 B5 107.9(3) . . ?
B12 B9 B4 108.6(4) . . ?
B8 B9 B4 59.7(3) . . ?
B5 B9 B4 60.3(3) . . ?
B12 B9 B10 60.3(3) . . ?
B8 B9 B10 108.3(4) . . ?
B5 B9 B10 59.0(3) . . ?
B4 B9 B10 107.6(3) . . ?
B5 B10 B6 61.4(3) . . ?
B5 B10 B11 108.9(4) . . ?
B6 B10 B11 59.8(3) . . ?
B5 B10 B12 107.4(4) . . ?
B6 B10 B12 107.8(4) . . ?
B11 B10 B12 60.2(3) . . ?
B5 B10 B9 60.1(3) . . ?
B6 B10 B9 108.6(4) . . ?
B11 B10 B9 107.4(4) . . ?
B12 B10 B9 58.7(3) . . ?
C2 B11 B6 59.9(3) . . ?
C2 B11 B7 59.6(2) . . ?
B6 B11 B7 108.3(4) . . ?
C2 B11 B10 107.8(4) . . ?
B6 B11 B10 60.0(3) . . ?
B7 B11 B10 108.8(4) . . ?
C2 B11 B12 107.6(3) . . ?
B6 B11 B12 107.8(4) . . ?
B7 B11 B12 60.6(3) . . ?
B10 B11 B12 59.9(3) . . ?
B9 B12 B10 61.0(3) . . ?
B9 B12 B8 60.4(3) . . ?
B10 B12 B8 108.5(4) . . ?
B9 B12 B11 109.0(4) . . ?
B10 B12 B11 59.9(3) . . ?
B8 B12 B11 107.7(3) . . ?
B9 B12 B7 109.0(4) . . ?
B10 B12 B7 107.9(3) . . ?
B8 B12 B7 60.1(3) . . ?
B11 B12 B7 59.6(3) . . ?
O1 B13 C42 109.2(3) . . ?
O1 B13 C23 107.4(3) . . ?
C42 B13 C23 109.3(3) . . ?
O1 B13 C2 106.8(3) . . ?
C42 B13 C2 116.6(3) . . ?
C23 B13 C2 107.1(3) . . ?
B4 C1 B6 114.8(3) . . ?
B4 C1 B5 62.7(3) . . ?
B6 C1 B5 63.1(3) . . ?
B4 C1 B3 63.9(3) . . ?
B6 C1 B3 113.1(3) . . ?
B5 C1 B3 115.1(3) . . ?
B4 C1 C2 113.0(3) . . ?
B6 C1 C2 60.4(2) . . ?
B5 C1 C2 111.9(3) . . ?
B3 C1 C2 61.3(2) . . ?
B4 C1 P1 120.1(3) . . ?
B6 C1 P1 117.6(3) . . ?
B5 C1 P1 121.3(3) . . ?
B3 C1 P1 115.9(3) . . ?
C2 C1 P1 116.7(2) . . ?
B11 C2 B7 61.7(3) . . ?
B11 C2 B6 61.4(3) . . ?
B7 C2 B6 111.1(3) . . ?
B11 C2 C1 106.4(3) . . ?
B7 C2 C1 106.0(3) . . ?
B6 C2 C1 59.1(2) . . ?
B11 C2 B13 127.8(3) . . ?
B7 C2 B13 123.3(3) . . ?
B6 C2 B13 121.1(3) . . ?
C1 C2 B13 118.2(3) . . ?
B11 C2 B3 110.9(3) . . ?
B7 C2 B3 61.1(3) . . ?
B6 C2 B3 109.8(3) . . ?
C1 C2 B3 58.7(2) . . ?
B13 C2 B3 114.7(3) . . ?
C12 C11 C16 117.5(4) . . ?
C12 C11 P1 123.1(4) . . ?
C16 C11 P1 118.9(4) . . ?
C11 C12 C13 122.2(5) . . ?
C14 C13 C12 118.7(6) . . ?
C15 C14 C13 120.4(5) . . ?
C14 C15 C16 121.1(6) . . ?
C11 C16 C15 119.9(6) . . ?
C22 C17 C18 118.7(4) . . ?
C22 C17 P1 118.8(3) . . ?
C18 C17 P1 122.5(3) . . ?
C19 C18 C17 118.7(4) . . ?
C20 C19 C18 122.5(5) . . ?
C19 C20 C21 119.9(4) . . ?
C20 C21 C22 119.6(5) . . ?
C17 C22 C21 120.5(4) . . ?
C24 C23 C28 117.4(4) . . ?
C24 C23 B13 121.6(4) . . ?
C28 C23 B13 120.9(4) . . ?
C23 C24 C25 123.4(5) . . ?
C26 C25 C24 118.5(5) . . ?
C27 C26 C25 120.1(5) . . ?
C26 C27 C28 121.3(6) . . ?
C23 C28 C27 119.3(5) . . ?
C34 C29 C30 115.8(4) . . ?
C34 C29 C41 118.7(4) . . ?
C30 C29 C41 125.2(4) . . ?
C31 C30 C29 120.5(4) . . ?
C32 C31 C30 121.5(5) . . ?
C33 C32 C31 120.2(5) . . ?
C32 C33 C34 119.7(5) . . ?
C29 C34 C33 122.2(5) . . ?
C42 C41 C29 132.9(3) . . ?
C41 C42 C43 119.5(3) . . ?
C41 C42 B13 128.2(3) . . ?
C43 C42 B13 112.3(3) . . ?
C48 C43 C44 117.1(3) . . ?
C48 C43 C42 122.9(3) . . ?
C44 C43 C42 120.0(3) . . ?
C45 C44 C43 121.0(4) . . ?
C46 C45 C44 120.3(4) . . ?
C45 C46 C47 119.8(3) . . ?
C45 C46 N1 120.3(4) . . ?
C47 C46 N1 120.0(4) . . ?
C46 C47 C48 120.0(4) . . ?
C43 C48 C47 121.8(4) . . ?
O1 C70 P1 106.6(2) . . ?
C102 C101 C106 118.9(4) . . ?
C102 C101 N1 120.6(4) . . ?
C106 C101 N1 120.5(4) . . ?
C101 C102 C103 121.0(5) . . ?
C104 C103 C102 119.2(5) . . ?
C105 C104 C103 120.9(5) . . ?
C104 C105 C106 120.7(5) . . ?
C101 C106 C105 119.3(5) . . ?
C112 C107 C108 118.2(4) . . ?
C112 C107 N1 122.5(4) . . ?
C108 C107 N1 119.3(4) . . ?
C109 C108 C107 119.2(5) . . ?
C110 C109 C108 121.6(5) . . ?
C109 C110 C111 120.4(5) . . ?
C110 C111 C112 119.6(5) . . ?
C107 C112 C111 121.0(4) . . ?
O2 C201 C202 102.9(7) . . ?
C203 C202 C201 105.1(9) . . ?
C204 C203 C202 109.2(10) . . ?
C203 C204 O2 106.5(10) . . ?

loop_
_geom_bond_atom_site_label_1
_geom_bond_atom_site_label_2
_geom_bond_distance
_geom_bond_site_symmetry_2
_geom_bond_publ_flag
N1 C107 1.411(5) . ?
N1 C101 1.448(5) . ?
N1 C46 1.462(5) . ?
P1 C17 1.795(4) . ?
P1 C11 1.805(4) . ?
P1 C70 1.817(4) . ?
P1 C1 1.844(4) . ?
O1 C70 1.388(4) . ?
O1 B13 1.486(5) . ?
O2 C204 1.434(11) . ?
O2 C201 1.446(10) . ?
B3 C1 1.716(6) . ?
B3 C2 1.762(6) . ?
B3 B7 1.775(7) . ?
B3 B8 1.786(6) . ?
B3 B4 1.812(7) . ?
B4 C1 1.706(6) . ?
B4 B8 1.760(8) . ?
B4 B9 1.773(8) . ?
B4 B5 1.778(7) . ?
B5 C1 1.713(6) . ?
B5 B10 1.748(9) . ?
B5 B9 1.767(7) . ?
B5 B6 1.793(7) . ?
B6 C1 1.713(6) . ?
B6 C2 1.736(6) . ?
B6 B11 1.761(7) . ?
B6 B10 1.764(7) . ?
B7 C2 1.732(6) . ?
B7 B11 1.768(7) . ?
B7 B8 1.781(7) . ?
B7 B12 1.786(7) . ?
B8 B9 1.765(8) . ?
B8 B12 1.772(8) . ?
B9 B12 1.738(8) . ?
B9 B10 1.780(8) . ?
B10 B11 1.768(8) . ?
B10 B12 1.768(8) . ?
B11 C2 1.714(6) . ?
B11 B12 1.772(7) . ?
B13 C42 1.638(5) . ?
B13 C23 1.640(5) . ?
B13 C2 1.737(5) . ?
C1 C2 1.737(6) . ?
C11 C12 1.359(7) . ?
C11 C16 1.363(6) . ?
C12 C13 1.382(7) . ?
C13 C14 1.356(8) . ?
C14 C15 1.318(8) . ?
C15 C16 1.395(8) . ?
C17 C22 1.380(5) . ?
C17 C18 1.415(6) . ?
C18 C19 1.372(6) . ?
C19 C20 1.347(6) . ?
C20 C21 1.375(7) . ?
C21 C22 1.401(6) . ?
C23 C24 1.368(6) . ?
C23 C28 1.376(6) . ?
C24 C25 1.388(6) . ?
C25 C26 1.371(8) . ?
C26 C27 1.338(8) . ?
C27 C28 1.425(7) . ?
C29 C34 1.392(5) . ?
C29 C30 1.417(6) . ?
C29 C41 1.483(5) . ?
C30 C31 1.379(6) . ?
C31 C32 1.362(7) . ?
C32 C33 1.345(7) . ?
C33 C34 1.403(7) . ?
C41 C42 1.327(5) . ?
C42 C43 1.523(5) . ?
C43 C48 1.375(5) . ?
C43 C44 1.404(5) . ?
C44 C45 1.394(5) . ?
C45 C46 1.366(5) . ?
C46 C47 1.372(6) . ?
C47 C48 1.398(5) . ?
C101 C102 1.357(6) . ?
C101 C106 1.377(6) . ?
C102 C103 1.391(7) . ?
C103 C104 1.349(7) . ?
C104 C105 1.333(7) . ?
C105 C106 1.394(7) . ?
C107 C112 1.380(6) . ?
C107 C108 1.408(6) . ?
C108 C109 1.387(7) . ?
C109 C110 1.346(7) . ?
C110 C111 1.368(7) . ?
C111 C112 1.393(6) . ?
C201 C202 1.456(11) . ?
C202 C203 1.418(12) . ?
C203 C204 1.388(13) . ?
